data_1001172
loop_
_publ_author_name
'Er-Rakho, L'
'Michel, C'
'Provost, J'
'Raveau, B'

_publ_section_title
;
A Series of Oxygen-Defect Perovskites Containing Cu(II) and Cu(III):
The Oxides La~3-x~ Ln~x~ Ba~3~ (Cu(II)~5-2y~ Cu(III)~1+2y~) O~14+y~
;
_journal_coden_ASTM JSSCBI
_journal_name_full 'Journal of Solid State Chemistry'
_journal_page_first 151
_journal_page_last 156
_journal_paper_doi 10.1016/0022-4596(81)90080-3
_journal_volume 37
_journal_year 1981
_chemical_formula_analytical 'La3 Ba3 Cu6 O14.10'
_chemical_formula_structural 'La3 Ba3 Cu6 O14'
_chemical_formula_sum 'Ba3 Cu6 La3 O14'
_chemical_name_systematic 'Lanthanum barium copper oxide (3/3/6/14)'
_space_group_IT_number 123
_symmetry_cell_setting tetragonal
_symmetry_Int_Tables_number 123
_symmetry_space_group_name_Hall '-P 4 2'
_symmetry_space_group_name_H-M 'P 4/m m m'
_cell_angle_alpha 90
_cell_angle_beta 90
_cell_angle_gamma 90
_cell_formula_units_Z 1
_cell_length_a 5.5253(4)
_cell_length_b 5.5253(4)
_cell_length_c 11.721(1)
_cell_volume 357.8
_exptl_crystal_density_meas 6.7
_refine_ls_R_factor_all 0.039
_cod_database_code 1001172

loop_
_symmetry_equiv_pos_as_xyz
x,y,z
-x,-y,z
-x,y,z
x,-y,z
-y,x,z
y,-x,z
y,x,z
-y,-x,z
-x,-y,-z
x,y,-z
x,-y,-z
-x,y,-z
y,-x,-z
-y,x,-z
-y,-x,-z
y,x,-z

loop_
_atom_site_label
_atom_site_type_symbol
_atom_site_symmetry_multiplicity
_atom_site_Wyckoff_symbol
_atom_site_fract_x
_atom_site_fract_y
_atom_site_fract_z
_atom_site_occupancy
_atom_site_attached_hydrogens
_atom_site_calc_flag
La1 La3+ 4 i 0. 0.5 0.1798(3) 0.5 0 d
Ba1 Ba2+ 4 i 0. 0.5 0.1798(3) 0.5 0 d
La2 La3+ 2 f 0. 0.5 0.5 0.5 0 d
Ba2 Ba2+ 2 f 0. 0.5 0.5 0.5 0 d
Cu1 Cu3+ 1 a 0. 0. 0. 1. 0 d
Cu2 Cu2+ 1 c 0.5 0.5 0. 1. 0 d
Cu3 Cu2+ 2 g 0. 0. 0.348(2) 1. 0 d
Cu4 Cu2+ 2 h 0.5 0.5 0.346(2) 1. 0 d
O1 O2- 4 j 0.25 0.25 0. 1. 0 d
O2 O2- 8 r 0.25 0.25 0.358(2) 1. 0 d
O3 O2- 2 h 0.5 0.5 0.147(5) 1. 0 d

loop_
_atom_type_symbol
_atom_type_oxidation_number
La3+ 3.000
Ba2+ 2.000
Cu3+ 3.000
Cu2+ 2.000
O2- -2.000
